data_1554458
loop_
_publ_author_name
'Khasiyatullina, Nadezhda R.'
'Baronova, Tamara A.'
'Mironova, Ekaterina V.'
'Fayzullin, Robert R.'
'Litvinov, Igor A.'
'Efimov, Sergey V.'
'Musin, Rashid Z.'
'Klochkov, Vladimir V.'
'Mironov, Vladimir F.'

_publ_section_title
;
 Tandem dihetero-Diels--Alder and Huisgen cycloaddition reactions.
 Synthesis, crystal structure and hydrolysis of the novel cage
 phosphoranes
;
_journal_issue 21
_journal_name_full 'Organic Chemistry Frontiers'
_journal_page_first 3113
_journal_paper_doi 10.1039/C8QO00915E
_journal_volume 5
_journal_year 2018
_chemical_formula_moiety 'C18 H13 Cl6 O5 P'
_chemical_formula_sum 'C18 H13 Cl6 O5 P'
_chemical_formula_weight 552.95
_chemical_melting_point 414
_chemical_name_systematic
1,1-phenylenedioxa-5-phenyl-3,7-bis(trichloromethyl)-1-phospha-2,6,8-trioxabicyclo[4.3.2(1,5)]octane
_chemical_properties_physical 'hygroscopic, air-sensitive'
_space_group_crystal_system tetragonal
_space_group_IT_number 88
_space_group_name_Hall '-I 4ad'
_space_group_name_H-M_alt 'I 41/a :2'
_atom_sites_solution_hydrogens geom
_audit_creation_method SHELXL-2018/3
_audit_update_record
;
2018-06-27 deposited with the CCDC.
2018-09-26 downloaded from the CCDC.
;
_cell_angle_alpha 90
_cell_angle_beta 90
_cell_angle_gamma 90
_cell_formula_units_Z 16
_cell_length_a 27.972(6)
_cell_length_b 27.972(6)
_cell_length_c 11.844(3)
_cell_measurement_reflns_used 9913
_cell_measurement_temperature 293(2)
_cell_measurement_theta_max 25.79
_cell_measurement_theta_min 2.30
_cell_volume 9267(4)
_computing_cell_refinement 'APEX2 v2014.11-0 (Bruker AXS)'
_computing_data_collection 'APEX2 v2014.11-0 (Bruker AXS)'
_computing_data_reduction 'APEX2 v2014.11-0 (Bruker AXS)'
_computing_molecular_graphics
;
WinGX (Farrugia, 2012); Olex2 (Dolomanov et al., 2009);
ORTEP-3 (Farrugia, 2012); PLATON (Spek, 2009)
;
_computing_publication_material 'enCIFer (Allen, 2004)'
_computing_structure_refinement 'SHELXL-2018/3 (Sheldrick, 2015)'
_computing_structure_solution 'SHELXT-2018/2 (Sheldrick, 2015)'
_diffrn_ambient_temperature 293(2)
_diffrn_measured_fraction_theta_full 0.999
_diffrn_measured_fraction_theta_max 0.999
_diffrn_measurement_device_type 'Bruker APEX-II CCD'
_diffrn_measurement_method '\w scans'
_diffrn_radiation_probe x-ray
_diffrn_radiation_type MoK\a
_diffrn_radiation_wavelength 0.71073
_diffrn_reflns_av_R_equivalents 0.0349
_diffrn_reflns_av_unetI/netI 0.0199
_diffrn_reflns_Laue_measured_fraction_full 0.999
_diffrn_reflns_Laue_measured_fraction_max 0.999
_diffrn_reflns_limit_h_max 34
_diffrn_reflns_limit_h_min -34
_diffrn_reflns_limit_k_max 34
_diffrn_reflns_limit_k_min -34
_diffrn_reflns_limit_l_max 14
_diffrn_reflns_limit_l_min -14
_diffrn_reflns_number 34206
_diffrn_reflns_point_group_measured_fraction_full 0.999
_diffrn_reflns_point_group_measured_fraction_max 0.999
_diffrn_reflns_theta_full 25.242
_diffrn_reflns_theta_max 25.699
_diffrn_reflns_theta_min 1.867
_diffrn_source 'sealed tube'
_exptl_absorpt_coefficient_mu 0.838
_exptl_absorpt_correction_T_max 1.0000
_exptl_absorpt_correction_T_min 0.9103
_exptl_absorpt_correction_type numerical
_exptl_absorpt_process_details SADABS-2014/5
_exptl_crystal_colour colorless
_exptl_crystal_density_diffrn 1.585
_exptl_crystal_description prism
_exptl_crystal_F_000 4448
_exptl_crystal_recrystallization_method 'crystallized from a pentane-chloroform solution'
_exptl_crystal_size_max 0.599
_exptl_crystal_size_mid 0.494
_exptl_crystal_size_min 0.461
_refine_diff_density_max 0.758
_refine_diff_density_min -0.686
_refine_diff_density_rms 0.051
_refine_ls_extinction_method none
_refine_ls_goodness_of_fit_ref 1.048
_refine_ls_hydrogen_treatment constr
_refine_ls_matrix_type full
_refine_ls_number_parameters 271
_refine_ls_number_reflns 4413
_refine_ls_number_restraints 0
_refine_ls_restrained_S_all 1.048
_refine_ls_R_factor_all 0.0500
_refine_ls_R_factor_gt 0.0399
_refine_ls_shift/su_max 0.001
_refine_ls_shift/su_mean 0.000
_refine_ls_structure_factor_coef Fsqd
_refine_ls_weighting_details 'w=1/[\s^2^(Fo^2^)+(0.0398P)^2^+17.5400P] where P=(Fo^2^+2Fc^2^)/3'
_refine_ls_weighting_scheme calc
_refine_ls_wR_factor_gt 0.0929
_refine_ls_wR_factor_ref 0.0990
_reflns_Friedel_coverage 0.000
_reflns_number_gt 3637
_reflns_number_total 4413
_reflns_threshold_expression 'I > 2\s(I)'
_cod_data_source_file c8qo00915e2.cif
_cod_data_source_block khas61_sq
_cod_original_cell_volume 9268(5)
_cod_original_sg_symbol_H-M 'I 41/a'
_cod_database_code 1554458
_shelx_shelxl_version_number 2018/3
_shelx_space_group_comment
;
The symmetry employed for this shelxl refinement is uniquely defined
by the following loop, which should always be used as a source of
symmetry information in preference to the above space-group names.
They are only intended as comments.
;
_shelx_estimated_absorpt_t_min 0.634
_shelx_estimated_absorpt_t_max 0.699

loop_
_space_group_symop_operation_xyz
'x, y, z'
'-x+1/2, -y, z+1/2'
'-y+3/4, x+1/4, z+1/4'
'y+3/4, -x+3/4, z+3/4'
'x+1/2, y+1/2, z+1/2'
'-x+1, -y+1/2, z+1'
'-y+5/4, x+3/4, z+3/4'
'y+5/4, -x+5/4, z+5/4'
'-x, -y, -z'
'x-1/2, y, -z-1/2'
'y-3/4, -x-1/4, -z-1/4'
'-y-3/4, x-3/4, -z-3/4'
'-x+1/2, -y+1/2, -z+1/2'
'x, y+1/2, -z'
'y-1/4, -x+1/4, -z+1/4'
'-y-1/4, x-1/4, -z-1/4'

loop_
_atom_site_label
_atom_site_type_symbol
_atom_site_fract_x
_atom_site_fract_y
_atom_site_fract_z
_atom_site_U_iso_or_equiv
_atom_site_adp_type
_atom_site_occupancy
_atom_site_site_symmetry_order
_atom_site_calc_flag
_atom_site_refinement_flags_posn
_atom_site_refinement_flags_adp
P1 P 0.30566(2) 0.72767(2) 0.44435(5) 0.02980(15) Uani 1 1 d . .
O1 O 0.32212(6) 0.67842(6) 0.51807(15) 0.0385(4) Uani 1 1 d . .
O2 O 0.33128(6) 0.70594(6) 0.33569(14) 0.0351(4) Uani 1 1 d . .
O3 O 0.24962(6) 0.71700(6) 0.46782(14) 0.0350(4) Uani 1 1 d . .
O6 O 0.36079(6) 0.80217(6) 0.44548(14) 0.0387(4) Uani 1 1 d . .
O8 O 0.28718(5) 0.77795(5) 0.38055(13) 0.0299(3) Uani 1 1 d . .
Cl1 Cl 0.42307(3) 0.69535(3) 0.20483(8) 0.0678(2) Uani 1 1 d . .
Cl2 Cl 0.33963(3) 0.64288(2) 0.14042(7) 0.0597(2) Uani 1 1 d . .
Cl3 Cl 0.36589(3) 0.72683(3) 0.01698(6) 0.0606(2) Uani 1 1 d . .
Cl4 Cl 0.27911(3) 0.81753(4) 0.62555(8) 0.0770(3) Uani 1 1 d . .
Cl5 Cl 0.32802(5) 0.74049(4) 0.73546(7) 0.0961(4) Uani 1 1 d . .
Cl6 Cl 0.37755(3) 0.82764(3) 0.68186(7) 0.0658(2) Uani 1 1 d . .
C3 C 0.33310(9) 0.73147(8) 0.2297(2) 0.0338(5) Uani 1 1 d . .
H3 H 0.300819 0.732975 0.197754 0.041 Uiso 1 1 calc R U
C4 C 0.35156(9) 0.78225(9) 0.2471(2) 0.0380(6) Uani 1 1 d . .
H4A H 0.344652 0.801305 0.180671 0.046 Uiso 1 1 calc R U
H4B H 0.385955 0.781570 0.257446 0.046 Uiso 1 1 calc R U
C5 C 0.32785(8) 0.80516(8) 0.3511(2) 0.0317(5) Uani 1 1 d . .
C7 C 0.34943(8) 0.76545(9) 0.5208(2) 0.0336(5) Uani 1 1 d . .
H7 H 0.378346 0.746374 0.533184 0.040 Uiso 1 1 calc R U
C8 C 0.28377(9) 0.65136(9) 0.5497(2) 0.0360(5) Uani 1 1 d . .
C9 C 0.28440(11) 0.60761(10) 0.6015(2) 0.0467(7) Uani 1 1 d . .
H9 H 0.312873 0.591950 0.618125 0.056 Uiso 1 1 calc R U
C10 C 0.23998(11) 0.58775(10) 0.6280(3) 0.0524(7) Uani 1 1 d . .
H10 H 0.238853 0.558081 0.663288 0.063 Uiso 1 1 calc R U
C11 C 0.19792(11) 0.61084(10) 0.6033(3) 0.0510(7) Uani 1 1 d . .
H11 H 0.169023 0.596638 0.622875 0.061 Uiso 1 1 calc R U
C12 C 0.19773(10) 0.65483(9) 0.5499(2) 0.0431(6) Uani 1 1 d . .
H12 H 0.169420 0.670637 0.532631 0.052 Uiso 1 1 calc R U
C13 C 0.24143(9) 0.67382(8) 0.5240(2) 0.0348(5) Uani 1 1 d . .
C14 C 0.36441(10) 0.70060(9) 0.1533(2) 0.0401(6) Uani 1 1 d . .
C15 C 0.31512(9) 0.85702(8) 0.3320(2) 0.0333(5) Uani 1 1 d . .
C16 C 0.28022(10) 0.86815(10) 0.2543(3) 0.0495(7) Uani 1 1 d . .
H16 H 0.262853 0.843749 0.220268 0.059 Uiso 1 1 calc R U
C17 C 0.27072(12) 0.91511(11) 0.2264(3) 0.0636(9) Uani 1 1 d . .
H17 H 0.247480 0.922154 0.172824 0.076 Uiso 1 1 calc R U
C18 C 0.29550(13) 0.95135(10) 0.2777(3) 0.0615(9) Uani 1 1 d . .
H18 H 0.288953 0.983022 0.259556 0.074 Uiso 1 1 calc R U
C19 C 0.32981(13) 0.94072(10) 0.3555(3) 0.0591(8) Uani 1 1 d . .
H19 H 0.346492 0.965344 0.390530 0.071 Uiso 1 1 calc R U
C20 C 0.34016(11) 0.89360(10) 0.3830(2) 0.0473(7) Uani 1 1 d . .
H20 H 0.363873 0.886733 0.435530 0.057 Uiso 1 1 calc R U
C21 C 0.33390(10) 0.78623(10) 0.6352(2) 0.0460(6) Uani 1 1 d . .

loop_
_atom_site_aniso_label
_atom_site_aniso_U_11
_atom_site_aniso_U_22
_atom_site_aniso_U_33
_atom_site_aniso_U_23
_atom_site_aniso_U_13
_atom_site_aniso_U_12
P1 0.0294(3) 0.0303(3) 0.0296(3) 0.0025(2) -0.0011(2) 0.0008(2)
O1 0.0347(9) 0.0374(9) 0.0434(10) 0.0121(8) -0.0021(8) 0.0015(7)
O2 0.0437(10) 0.0288(8) 0.0327(9) 0.0019(7) 0.0019(7) 0.0048(7)
O3 0.0317(9) 0.0330(9) 0.0403(9) 0.0078(7) -0.0007(7) -0.0013(7)
O6 0.0356(9) 0.0420(10) 0.0385(10) 0.0068(8) -0.0060(8) -0.0082(7)
O8 0.0295(8) 0.0285(8) 0.0318(8) 0.0027(7) -0.0004(7) -0.0003(6)
Cl1 0.0471(4) 0.0756(5) 0.0807(6) -0.0175(5) -0.0029(4) 0.0220(4)
Cl2 0.0888(6) 0.0358(4) 0.0546(4) -0.0108(3) 0.0102(4) -0.0049(3)
Cl3 0.0928(6) 0.0529(4) 0.0361(4) 0.0000(3) 0.0151(4) 0.0018(4)
Cl4 0.0523(5) 0.1068(7) 0.0717(6) -0.0409(5) 0.0070(4) 0.0091(5)
Cl5 0.1726(12) 0.0800(6) 0.0357(4) 0.0096(4) 0.0040(6) -0.0310(7)
Cl6 0.0641(5) 0.0744(5) 0.0590(5) -0.0212(4) -0.0118(4) -0.0159(4)
C3 0.0379(13) 0.0340(13) 0.0296(12) 0.0009(10) -0.0003(10) 0.0038(10)
C4 0.0440(14) 0.0334(13) 0.0366(13) 0.0004(11) 0.0090(11) 0.0014(11)
C5 0.0302(12) 0.0335(12) 0.0313(12) -0.0001(10) -0.0021(10) -0.0009(9)
C7 0.0309(12) 0.0357(13) 0.0341(13) 0.0026(10) -0.0029(10) -0.0004(10)
C8 0.0421(14) 0.0351(13) 0.0307(12) 0.0017(10) -0.0028(10) -0.0038(11)
C9 0.0561(17) 0.0393(14) 0.0446(15) 0.0090(12) -0.0084(13) 0.0025(12)
C10 0.068(2) 0.0380(15) 0.0510(17) 0.0137(13) -0.0111(15) -0.0135(14)
C11 0.0534(17) 0.0484(16) 0.0511(17) 0.0081(13) -0.0031(14) -0.0195(14)
C12 0.0414(14) 0.0439(15) 0.0438(15) 0.0044(12) -0.0010(12) -0.0062(11)
C13 0.0427(14) 0.0304(12) 0.0311(12) 0.0030(10) -0.0015(11) -0.0054(10)
C14 0.0508(15) 0.0341(13) 0.0355(13) -0.0037(11) 0.0029(12) 0.0044(11)
C15 0.0378(13) 0.0299(12) 0.0321(12) -0.0004(10) 0.0079(10) -0.0013(10)
C16 0.0492(16) 0.0364(14) 0.0628(19) 0.0025(13) -0.0082(14) -0.0004(12)
C17 0.062(2) 0.0503(18) 0.078(2) 0.0144(17) -0.0056(17) 0.0148(15)
C18 0.085(2) 0.0319(15) 0.068(2) 0.0070(15) 0.0196(19) 0.0127(15)
C19 0.089(2) 0.0329(15) 0.0551(19) -0.0092(14) 0.0139(17) -0.0147(15)
C20 0.0600(18) 0.0412(15) 0.0409(15) -0.0028(12) -0.0001(13) -0.0080(13)
C21 0.0516(16) 0.0503(16) 0.0361(14) -0.0034(12) -0.0037(12) -0.0097(13)

loop_
_atom_type_symbol
_atom_type_description
_atom_type_scat_dispersion_real
_atom_type_scat_dispersion_imag
_atom_type_scat_source
C C 0.0033 0.0016 'International Tables Vol C Tables 4.2.6.8 and 6.1.1.4'
H H 0.0000 0.0000 'International Tables Vol C Tables 4.2.6.8 and 6.1.1.4'
O O 0.0106 0.0060 'International Tables Vol C Tables 4.2.6.8 and 6.1.1.4'
P P 0.1023 0.0942 'International Tables Vol C Tables 4.2.6.8 and 6.1.1.4'
Cl Cl 0.1484 0.1585 'International Tables Vol C Tables 4.2.6.8 and 6.1.1.4'

loop_
_geom_angle_atom_site_label_1
_geom_angle_atom_site_label_2
_geom_angle_atom_site_label_3
_geom_angle
O2 P1 O3 120.24(9)
O2 P1 O8 95.42(8)
O3 P1 O8 86.19(8)
O2 P1 O1 89.08(9)
O3 P1 O1 91.42(8)
O8 P1 O1 175.50(9)
O2 P1 C7 108.37(10)
O3 P1 C7 131.32(10)
O8 P1 C7 86.88(9)
O1 P1 C7 91.84(10)
C8 O1 P1 112.23(15)
C3 O2 P1 121.95(14)
C13 O3 P1 113.53(15)
C7 O6 C5 112.96(17)
C5 O8 P1 108.35(13)
O2 C3 C4 110.77(19)
O2 C3 C14 104.80(19)
C4 C3 C14 114.4(2)
O2 C3 H3 108.9
C4 C3 H3 108.9
C14 C3 H3 108.9
C3 C4 C5 110.5(2)
C3 C4 H4A 109.5
C5 C4 H4A 109.5
C3 C4 H4B 109.5
C5 C4 H4B 109.5
H4A C4 H4B 108.1
O8 C5 O6 106.86(18)
O8 C5 C15 111.38(18)
O6 C5 C15 108.71(19)
O8 C5 C4 108.68(19)
O6 C5 C4 108.60(19)
C15 C5 C4 112.4(2)
O6 C7 C21 110.4(2)
O6 C7 P1 104.90(15)
C21 C7 P1 117.37(17)
O6 C7 H7 107.9
C21 C7 H7 107.9
P1 C7 H7 107.9
O1 C8 C9 127.5(2)
O1 C8 C13 111.3(2)
C9 C8 C13 121.3(2)
C8 C9 C10 116.4(3)
C8 C9 H9 121.8
C10 C9 H9 121.8
C11 C10 C9 121.8(3)
C11 C10 H10 119.1
C9 C10 H10 119.1
C10 C11 C12 121.2(3)
C10 C11 H11 119.4
C12 C11 H11 119.4
C13 C12 C11 116.4(3)
C13 C12 H12 121.8
C11 C12 H12 121.8
C12 C13 C8 122.9(2)
C12 C13 O3 126.1(2)
C8 C13 O3 111.1(2)
C3 C14 Cl1 112.17(18)
C3 C14 Cl2 110.11(18)
Cl1 C14 Cl2 108.71(14)
C3 C14 Cl3 108.59(17)
Cl1 C14 Cl3 109.19(15)
Cl2 C14 Cl3 107.98(14)
C16 C15 C20 119.0(2)
C16 C15 C5 119.0(2)
C20 C15 C5 121.8(2)
C15 C16 C17 120.8(3)
C15 C16 H16 119.6
C17 C16 H16 119.6
C18 C17 C16 120.0(3)
C18 C17 H17 120.0
C16 C17 H17 120.0
C19 C18 C17 119.6(3)
C19 C18 H18 120.2
C17 C18 H18 120.2
C18 C19 C20 120.8(3)
C18 C19 H19 119.6
C20 C19 H19 119.6
C15 C20 C19 119.7(3)
C15 C20 H20 120.1
C19 C20 H20 120.1
C7 C21 Cl5 110.33(19)
C7 C21 Cl4 112.06(18)
Cl5 C21 Cl4 108.88(16)
C7 C21 Cl6 109.14(19)
Cl5 C21 Cl6 109.27(15)
Cl4 C21 Cl6 107.07(16)

loop_
_geom_bond_atom_site_label_1
_geom_bond_atom_site_label_2
_geom_bond_distance
P1 O2 1.5934(17)
P1 O3 1.6198(17)
P1 O8 1.6783(16)
P1 O1 1.6947(17)
P1 C7 1.854(2)
O1 C8 1.365(3)
O2 C3 1.445(3)
O3 C13 1.398(3)
O6 C7 1.397(3)
O6 C5 1.451(3)
O8 C5 1.413(3)
Cl1 C14 1.757(3)
Cl2 C14 1.764(3)
Cl3 C14 1.775(3)
Cl4 C21 1.769(3)
Cl5 C21 1.754(3)
Cl6 C21 1.772(3)
C3 C4 1.525(3)
C3 C14 1.527(3)
C3 H3 0.9800
C4 C5 1.539(3)
C4 H4A 0.9700
C4 H4B 0.9700
C5 C15 1.511(3)
C7 C21 1.536(4)
C7 H7 0.9800
C8 C9 1.369(4)
C8 C13 1.375(4)
C9 C10 1.397(4)
C9 H9 0.9300
C10 C11 1.374(4)
C10 H10 0.9300
C11 C12 1.383(4)
C11 H11 0.9300
C12 C13 1.368(4)
C12 H12 0.9300
C15 C16 1.377(4)
C15 C20 1.379(4)
C16 C17 1.380(4)
C16 H16 0.9300
C17 C18 1.370(5)
C17 H17 0.9300
C18 C19 1.363(5)
C18 H18 0.9300
C19 C20 1.388(4)
C19 H19 0.9300
C20 H20 0.9300

loop_
_geom_torsion_atom_site_label_1
_geom_torsion_atom_site_label_2
_geom_torsion_atom_site_label_3
_geom_torsion_atom_site_label_4
_geom_torsion
O2 P1 O1 C8 -113.54(17)
O3 P1 O1 C8 6.68(17)
C7 P1 O1 C8 138.11(17)
O3 P1 O2 C3 90.61(18)
O8 P1 O2 C3 1.87(18)
O1 P1 O2 C3 -178.27(18)
C7 P1 O2 C3 -86.64(19)
O2 P1 O3 C13 84.73(18)
O8 P1 O3 C13 178.78(16)
O1 P1 O3 C13 -5.04(17)
C7 P1 O3 C13 -98.75(19)
O2 P1 O8 C5 -65.90(15)
O3 P1 O8 C5 174.06(15)
C7 P1 O8 C5 42.27(15)
P1 O2 C3 C4 51.0(2)
P1 O2 C3 C14 174.79(16)
O2 C3 C4 C5 -44.1(3)
C14 C3 C4 C5 -162.2(2)
P1 O8 C5 O6 -41.33(19)
P1 O8 C5 C15 -159.92(16)
P1 O8 C5 C4 75.69(19)
C7 O6 C5 O8 15.3(2)
C7 O6 C5 C15 135.6(2)
C7 O6 C5 C4 -101.8(2)
C3 C4 C5 O8 -15.9(3)
C3 C4 C5 O6 100.0(2)
C3 C4 C5 C15 -139.7(2)
C5 O6 C7 C21 -113.3(2)
C5 O6 C7 P1 14.0(2)
O2 P1 C7 O6 62.82(17)
O3 P1 C7 O6 -114.01(16)
O8 P1 C7 O6 -31.85(15)
O1 P1 C7 O6 152.47(16)
O2 P1 C7 C21 -174.18(18)
O3 P1 C7 C21 9.0(3)
O8 P1 C7 C21 91.14(19)
O1 P1 C7 C21 -84.5(2)
P1 O1 C8 C9 174.1(2)
P1 O1 C8 C13 -6.5(3)
O1 C8 C9 C10 178.3(2)
C13 C8 C9 C10 -1.0(4)
C8 C9 C10 C11 0.1(4)
C9 C10 C11 C12 0.6(5)
C10 C11 C12 C13 -0.3(4)
C11 C12 C13 C8 -0.7(4)
C11 C12 C13 O3 178.3(2)
O1 C8 C13 C12 -178.1(2)
C9 C8 C13 C12 1.4(4)
O1 C8 C13 O3 2.8(3)
C9 C8 C13 O3 -177.7(2)
P1 O3 C13 C12 -176.8(2)
P1 O3 C13 C8 2.3(3)
O2 C3 C14 Cl1 -63.0(2)
C4 C3 C14 Cl1 58.5(3)
O2 C3 C14 Cl2 58.2(2)
C4 C3 C14 Cl2 179.68(18)
O2 C3 C14 Cl3 176.22(16)
C4 C3 C14 Cl3 -62.3(2)
O8 C5 C15 C16 -55.6(3)
O6 C5 C15 C16 -173.0(2)
C4 C5 C15 C16 66.7(3)
O8 C5 C15 C20 130.0(2)
O6 C5 C15 C20 12.5(3)
C4 C5 C15 C20 -107.8(3)
C20 C15 C16 C17 0.9(4)
C5 C15 C16 C17 -173.7(3)
C15 C16 C17 C18 -1.2(5)
C16 C17 C18 C19 0.6(5)
C17 C18 C19 C20 0.4(5)
C16 C15 C20 C19 0.1(4)
C5 C15 C20 C19 174.5(3)
C18 C19 C20 C15 -0.7(5)
O6 C7 C21 Cl5 -171.48(17)
P1 C7 C21 Cl5 68.4(2)
O6 C7 C21 Cl4 67.0(2)
P1 C7 C21 Cl4 -53.1(2)
O6 C7 C21 Cl6 -51.4(2)
P1 C7 C21 Cl6 -171.52(14)
